data_2017855
loop_
_publ_author_name
'Choudhury, Diganta'
'Banik, Abhijit'
'Sarma, Rupam'

_publ_section_title
;
 <i>N</i>,<i>N</i>-Diphenylbenzamide
;
_journal_coeditor_code MX3035
_journal_issue 10
_journal_name_full 'Acta Crystallographica Section C'
_journal_page_first o524
_journal_page_last o526
_journal_paper_doi 10.1107/S0108270110036887
_journal_volume 66
_journal_year 2010
_chemical_formula_iupac 'C19 H15 N O'
_chemical_formula_moiety 'C19 H15 N O'
_chemical_formula_sum 'C19 H15 N O'
_chemical_formula_weight 273.32
_chemical_name_systematic
;
<i>N</i>,<i>N</i>-Diphenylbenzamide
;
_space_group_IT_number 61
_symmetry_cell_setting orthorhombic
_symmetry_space_group_name_Hall '-P 2ac 2ab'
_symmetry_space_group_name_H-M 'P b c a'
_atom_sites_solution_hydrogens geom
_atom_sites_solution_primary direct
_atom_sites_solution_secondary difmap
_audit_creation_method SHELXL97
_cell_angle_alpha 90.00
_cell_angle_beta 90.00
_cell_angle_gamma 90.00
_cell_formula_units_Z 8
_cell_length_a 17.467(3)
_cell_length_b 9.2050(16)
_cell_length_c 18.183(3)
_cell_measurement_reflns_used 8931
_cell_measurement_temperature 296(2)
_cell_measurement_theta_max 25.98
_cell_measurement_theta_min 2.74
_cell_volume 2923.5(9)
_computing_cell_refinement 'SAINT (Bruker, 2007)'
_computing_data_collection 'SMART (Bruker, 2007)'
_computing_data_reduction 'SAINT (Bruker, 2007)'
_computing_molecular_graphics
;
SHELXTL (Sheldrick, 2008) and <i>GAUSS VIEW</i> (Version 4.1; Frisch
<i>et al.</i>, 2004)
;
_computing_publication_material
;
SHELXTL (Sheldrick, 2008) and ORTEPIII (Burnett & Johnson, 1996)
;
_computing_structure_refinement 'SHELXL97 (Sheldrick, 2008)'
_computing_structure_solution 'SHELXS97 (Sheldrick, 2008)'
_diffrn_ambient_temperature 296(2)
_diffrn_measured_fraction_theta_full 0.995
_diffrn_measured_fraction_theta_max 0.995
_diffrn_measurement_device_type 'Bruker APEXII CCD area-detector'
_diffrn_measurement_method '\f and \w'
_diffrn_radiation_monochromator graphite
_diffrn_radiation_source 'fine-focus sealed tube'
_diffrn_radiation_type MoK\a
_diffrn_radiation_wavelength 0.71073
_diffrn_reflns_av_R_equivalents 0.0429
_diffrn_reflns_av_sigmaI/netI 0.0211
_diffrn_reflns_limit_h_max 21
_diffrn_reflns_limit_h_min -21
_diffrn_reflns_limit_k_max 11
_diffrn_reflns_limit_k_min -11
_diffrn_reflns_limit_l_max 22
_diffrn_reflns_limit_l_min -21
_diffrn_reflns_number 32001
_diffrn_reflns_theta_full 25.98
_diffrn_reflns_theta_max 25.98
_diffrn_reflns_theta_min 2.33
_exptl_absorpt_coefficient_mu 0.077
_exptl_absorpt_correction_T_max 0.8219
_exptl_absorpt_correction_T_min 0.7749
_exptl_absorpt_correction_type empirical
_exptl_absorpt_process_details '(SADABS; Sheldrick, 2004)'
_exptl_crystal_colour colourless
_exptl_crystal_density_diffrn 1.242
_exptl_crystal_density_method 'not measured'
_exptl_crystal_description block
_exptl_crystal_F_000 1152
_exptl_crystal_size_max 0.39
_exptl_crystal_size_mid 0.32
_exptl_crystal_size_min 0.24
_refine_diff_density_max 0.150
_refine_diff_density_min -0.119
_refine_ls_extinction_coef 0.0028(5)
_refine_ls_extinction_expression Fc^*^=kFc[1+0.001xFc^2^\l^3^/sin(2\q)]^-1/4^
_refine_ls_extinction_method 'SHELXL97 (Sheldrick, 2008)'
_refine_ls_goodness_of_fit_ref 1.083
_refine_ls_hydrogen_treatment constr
_refine_ls_matrix_type full
_refine_ls_number_parameters 191
_refine_ls_number_reflns 2852
_refine_ls_number_restraints 0
_refine_ls_restrained_S_all 1.083
_refine_ls_R_factor_all 0.0517
_refine_ls_R_factor_gt 0.0358
_refine_ls_shift/su_max 0.000
_refine_ls_shift/su_mean 0.000
_refine_ls_structure_factor_coef Fsqd
_refine_ls_weighting_details 'calc w = 1/[\s^2^(Fo^2^)+(0.0554P)^2^+0.0000P] where P=(Fo^2^+2Fc^2^)/3'
_refine_ls_weighting_scheme calc
_refine_ls_wR_factor_gt 0.0972
_refine_ls_wR_factor_ref 0.1030
_reflns_number_gt 2046
_reflns_number_total 2852
_reflns_threshold_expression I>2\s(I)
_cod_data_source_file mx3035.cif
_cod_data_source_block I
_cod_original_cell_volume 2923.5(8)
_cod_database_code 2017855
_cod_database_fobs_code 2017855

loop_
_symmetry_equiv_pos_as_xyz
'x, y, z'
'-x+1/2, -y, z+1/2'
'-x, y+1/2, -z+1/2'
'x+1/2, -y+1/2, -z'
'-x, -y, -z'
'x-1/2, y, -z-1/2'
'x, -y-1/2, z-1/2'
'-x-1/2, y-1/2, z'

loop_
_atom_site_type_symbol
_atom_site_label
_atom_site_fract_x
_atom_site_fract_y
_atom_site_fract_z
_atom_site_U_iso_or_equiv
_atom_site_adp_type
_atom_site_calc_flag
_atom_site_refinement_flags
_atom_site_occupancy
_atom_site_disorder_assembly
_atom_site_disorder_group
C C1 0.25674(6) 0.73181(13) 0.33338(7) 0.0475(3) Uani d . 1 . .
C C2 0.23812(7) 0.79995(16) 0.39822(7) 0.0625(4) Uani d . 1 . .
H H2 0.1911 0.8465 0.4031 0.075 Uiso calc R 1 . .
C C3 0.28925(9) 0.79918(19) 0.45604(9) 0.0801(5) Uani d . 1 . .
H H3 0.2762 0.8435 0.5003 0.096 Uiso calc R 1 . .
C C4 0.35927(10) 0.73321(19) 0.44848(10) 0.0860(5) Uani d . 1 . .
H H4 0.3938 0.7334 0.4874 0.103 Uiso calc R 1 . .
C C5 0.37799(9) 0.66741(18) 0.38369(12) 0.0860(5) Uani d . 1 . .
H H5 0.4256 0.6234 0.3785 0.103 Uiso calc R 1 . .
C C6 0.32689(8) 0.66550(14) 0.32580(9) 0.0666(4) Uani d . 1 . .
H H6 0.3398 0.6197 0.2819 0.080 Uiso calc R 1 . .
C C7 0.12335(6) 0.70356(12) 0.29283(6) 0.0427(3) Uani d . 1 . .
C C8 0.10424(6) 0.57453(13) 0.32716(6) 0.0482(3) Uani d . 1 . .
H H8 0.1415 0.5043 0.3357 0.058 Uiso calc R 1 . .
C C9 0.02951(6) 0.55086(14) 0.34868(7) 0.0546(3) Uani d . 1 . .
H H9 0.0166 0.4647 0.3723 0.066 Uiso calc R 1 . .
C C10 -0.02577(7) 0.65310(15) 0.33557(7) 0.0577(4) Uani d . 1 . .
H H10 -0.0760 0.6361 0.3501 0.069 Uiso calc R 1 . .
C C11 -0.00697(7) 0.78062(14) 0.30093(7) 0.0580(4) Uani d . 1 . .
H H11 -0.0447 0.8494 0.2914 0.070 Uiso calc R 1 . .
C C12 0.06790(7) 0.80724(13) 0.28010(7) 0.0513(3) Uani d . 1 . .
H H12 0.0808 0.8946 0.2576 0.062 Uiso calc R 1 . .
C C13 0.22515(7) 0.77392(15) 0.20499(7) 0.0561(4) Uani d . 1 . .
C C14 0.17050(7) 0.75485(14) 0.14230(6) 0.0499(3) Uani d . 1 . .
C C15 0.16174(7) 0.86899(14) 0.09344(7) 0.0592(3) Uani d . 1 . .
H H15 0.1877 0.9557 0.1015 0.071 Uiso calc R 1 . .
C C16 0.11502(8) 0.85520(18) 0.03326(8) 0.0688(4) Uani d . 1 . .
H H16 0.1081 0.9337 0.0018 0.083 Uiso calc R 1 . .
C C17 0.07857(8) 0.72682(19) 0.01923(8) 0.0716(4) Uani d . 1 . .
H H17 0.0473 0.7178 -0.0219 0.086 Uiso calc R 1 . .
C C18 0.08823(8) 0.61105(16) 0.06609(8) 0.0691(4) Uani d . 1 . .
H H18 0.0641 0.5232 0.0561 0.083 Uiso calc R 1 . .
C C19 0.13389(7) 0.62479(15) 0.12822(7) 0.0601(4) Uani d . 1 . .
H H19 0.1398 0.5468 0.1602 0.072 Uiso calc R 1 . .
N N1 0.20232(5) 0.73011(11) 0.27379(6) 0.0480(3) Uani d . 1 . .
O O1 0.28880(6) 0.82391(14) 0.19418(6) 0.0931(4) Uani d . 1 . .

loop_
_atom_site_aniso_label
_atom_site_aniso_U_11
_atom_site_aniso_U_22
_atom_site_aniso_U_33
_atom_site_aniso_U_12
_atom_site_aniso_U_13
_atom_site_aniso_U_23
C1 0.0408(7) 0.0483(7) 0.0534(8) -0.0078(5) -0.0056(6) 0.0112(6)
C2 0.0469(7) 0.0820(10) 0.0586(9) -0.0098(6) 0.0008(6) 0.0035(7)
C3 0.0746(11) 0.1082(12) 0.0576(10) -0.0310(9) -0.0067(8) 0.0038(8)
C4 0.0760(11) 0.0986(13) 0.0833(13) -0.0212(9) -0.0367(9) 0.0229(10)
C5 0.0608(10) 0.0841(12) 0.1131(15) 0.0086(8) -0.0314(9) 0.0080(10)
C6 0.0564(8) 0.0639(9) 0.0794(10) 0.0082(6) -0.0130(7) 0.0003(7)
C7 0.0383(6) 0.0473(7) 0.0424(7) -0.0020(5) -0.0026(5) 0.0011(5)
C8 0.0443(7) 0.0475(7) 0.0529(7) -0.0020(5) -0.0042(5) 0.0062(6)
C9 0.0523(8) 0.0579(8) 0.0537(8) -0.0132(6) -0.0016(6) 0.0049(6)
C10 0.0395(7) 0.0770(10) 0.0567(8) -0.0056(6) 0.0021(6) -0.0049(7)
C11 0.0468(7) 0.0648(9) 0.0623(9) 0.0125(6) -0.0018(6) -0.0027(7)
C12 0.0508(7) 0.0469(7) 0.0562(8) 0.0024(5) -0.0018(6) 0.0050(5)
C13 0.0471(7) 0.0627(9) 0.0584(9) -0.0068(6) 0.0017(6) 0.0169(6)
C14 0.0448(7) 0.0585(8) 0.0463(7) 0.0026(6) 0.0059(5) 0.0076(6)
C15 0.0668(8) 0.0601(9) 0.0506(8) 0.0025(6) 0.0045(6) 0.0082(6)
C16 0.0744(9) 0.0818(11) 0.0502(9) 0.0127(8) 0.0016(7) 0.0133(7)
C17 0.0625(9) 0.1050(13) 0.0473(9) 0.0070(8) -0.0008(7) -0.0017(8)
C18 0.0650(9) 0.0784(10) 0.0638(10) -0.0085(7) 0.0041(7) -0.0133(8)
C19 0.0596(8) 0.0608(9) 0.0599(9) 0.0020(6) 0.0063(6) 0.0080(7)
N1 0.0390(5) 0.0554(6) 0.0496(6) -0.0041(4) -0.0015(4) 0.0103(5)
O1 0.0569(6) 0.1381(10) 0.0844(8) -0.0354(6) -0.0055(5) 0.0468(7)

loop_
_atom_type_symbol
_atom_type_description
_atom_type_scat_dispersion_real
_atom_type_scat_dispersion_imag
_atom_type_scat_source
C C 0.0033 0.0016 'International Tables Vol C Tables 4.2.6.8 and 6.1.1.4'
H H 0.0000 0.0000 'International Tables Vol C Tables 4.2.6.8 and 6.1.1.4'
N N 0.0061 0.0033 'International Tables Vol C Tables 4.2.6.8 and 6.1.1.4'
O O 0.0106 0.0060 'International Tables Vol C Tables 4.2.6.8 and 6.1.1.4'

loop_
_geom_angle_atom_site_label_1
_geom_angle_atom_site_label_2
_geom_angle_atom_site_label_3
_geom_angle_site_symmetry_1
_geom_angle_site_symmetry_3
_geom_angle
_geom_angle_publ_flag
C2 C1 C6 . . 119.94(12) ?
C2 C1 N1 . . 119.59(11) ?
C6 C1 N1 . . 120.48(12) ?
C1 C2 C3 . . 119.89(13) ?
C1 C2 H2 . . 120.1 ?
C3 C2 H2 . . 120.1 ?
C4 C3 C2 . . 120.18(16) ?
C4 C3 H3 . . 119.9 ?
C2 C3 H3 . . 119.9 ?
C5 C4 C3 . . 119.76(14) ?
C5 C4 H4 . . 120.1 ?
C3 C4 H4 . . 120.1 ?
C4 C5 C6 . . 120.62(15) ?
C4 C5 H5 . . 119.7 ?
C6 C5 H5 . . 119.7 ?
C1 C6 C5 . . 119.60(15) ?
C1 C6 H6 . . 120.2 ?
C5 C6 H6 . . 120.2 ?
C12 C7 C8 . . 120.04(11) ?
C12 C7 N1 . . 120.91(10) ?
C8 C7 N1 . . 118.98(10) ?
C9 C8 C7 . . 119.47(11) ?
C9 C8 H8 . . 120.3 ?
C7 C8 H8 . . 120.3 ?
C10 C9 C8 . . 120.61(12) ?
C10 C9 H9 . . 119.7 ?
C8 C9 H9 . . 119.7 ?
C9 C10 C11 . . 119.95(11) ?
C9 C10 H10 . . 120.0 ?
C11 C10 H10 . . 120.0 ?
C10 C11 C12 . . 120.23(11) ?
C10 C11 H11 . . 119.9 ?
C12 C11 H11 . . 119.9 ?
C7 C12 C11 . . 119.69(12) ?
C7 C12 H12 . . 120.2 ?
C11 C12 H12 . . 120.2 ?
O1 C13 N1 . . 121.49(12) ?
O1 C13 C14 . . 120.19(11) ?
N1 C13 C14 . . 118.29(10) ?
C19 C14 C15 . . 119.20(12) ?
C19 C14 C13 . . 122.54(11) ?
C15 C14 C13 . . 118.04(11) ?
C16 C15 C14 . . 120.51(13) ?
C16 C15 H15 . . 119.7 ?
C14 C15 H15 . . 119.7 ?
C17 C16 C15 . . 120.42(13) ?
C17 C16 H16 . . 119.8 ?
C15 C16 H16 . . 119.8 ?
C16 C17 C18 . . 119.84(14) ?
C16 C17 H17 . . 120.1 ?
C18 C17 H17 . . 120.1 ?
C17 C18 C19 . . 120.27(13) ?
C17 C18 H18 . . 119.9 ?
C19 C18 H18 . . 119.9 ?
C14 C19 C18 . . 119.71(12) ?
C14 C19 H19 . . 120.1 ?
C18 C19 H19 . . 120.1 ?
C13 N1 C1 . . 119.35(10) ?
C13 N1 C7 . . 123.07(10) ?
C1 N1 C7 . . 116.86(9) ?

loop_
_geom_bond_atom_site_label_1
_geom_bond_atom_site_label_2
_geom_bond_site_symmetry_2
_geom_bond_distance
_geom_bond_publ_flag
C1 C2 . 1.3744(18) ?
C1 C6 . 1.3758(17) ?
C1 N1 . 1.4415(15) ?
C2 C3 . 1.3795(19) ?
C2 H2 . 0.9300 ?
C3 C4 . 1.373(2) ?
C3 H3 . 0.9300 ?
C4 C5 . 1.364(2) ?
C4 H4 . 0.9300 ?
C5 C6 . 1.380(2) ?
C5 H5 . 0.9300 ?
C6 H6 . 0.9300 ?
C7 C12 . 1.3793(16) ?
C7 C8 . 1.3827(16) ?
C7 N1 . 1.4430(14) ?
C8 C9 . 1.3799(15) ?
C8 H8 . 0.9300 ?
C9 C10 . 1.3692(16) ?
C9 H9 . 0.9300 ?
C10 C11 . 1.3720(18) ?
C10 H10 . 0.9300 ?
C11 C12 . 1.3834(17) ?
C11 H11 . 0.9300 ?
C12 H12 . 0.9300 ?
C13 O1 . 1.2193(14) ?
C13 N1 . 1.3734(16) ?
C13 C14 . 1.4972(17) ?
C14 C19 . 1.3811(17) ?
C14 C15 . 1.3843(16) ?
C15 C16 . 1.3710(19) ?
C15 H15 . 0.9300 ?
C16 C17 . 1.366(2) ?
C16 H16 . 0.9300 ?
C17 C18 . 1.375(2) ?
C17 H17 . 0.9300 ?
C18 C19 . 1.3886(19) ?
C18 H18 . 0.9300 ?
C19 H19 . 0.9300 ?

loop_
_geom_torsion_atom_site_label_1
_geom_torsion_atom_site_label_2
_geom_torsion_atom_site_label_3
_geom_torsion_atom_site_label_4
_geom_torsion_site_symmetry_1
_geom_torsion_site_symmetry_2
_geom_torsion_site_symmetry_3
_geom_torsion_site_symmetry_4
_geom_torsion
_geom_torsion_publ_flag
C6 C1 C2 C3 . . . . -1.28(19) ?
N1 C1 C2 C3 . . . . 178.55(12) ?
C1 C2 C3 C4 . . . . 1.4(2) ?
C2 C3 C4 C5 . . . . -0.5(2) ?
C3 C4 C5 C6 . . . . -0.5(3) ?
C2 C1 C6 C5 . . . . 0.3(2) ?
N1 C1 C6 C5 . . . . -179.53(12) ?
C4 C5 C6 C1 . . . . 0.6(2) ?
C12 C7 C8 C9 . . . . -0.21(17) ?
N1 C7 C8 C9 . . . . 177.02(11) ?
C7 C8 C9 C10 . . . . 0.74(18) ?
C8 C9 C10 C11 . . . . -0.18(19) ?
C9 C10 C11 C12 . . . . -0.93(19) ?
C8 C7 C12 C11 . . . . -0.88(18) ?
N1 C7 C12 C11 . . . . -178.06(11) ?
C10 C11 C12 C7 . . . . 1.46(19) ?
O1 C13 C14 C19 . . . . 128.03(15) ?
N1 C13 C14 C19 . . . . -50.20(17) ?
O1 C13 C14 C15 . . . . -46.47(18) ?
N1 C13 C14 C15 . . . . 135.30(12) ?
C19 C14 C15 C16 . . . . 2.45(18) ?
C13 C14 C15 C16 . . . . 177.14(12) ?
C14 C15 C16 C17 . . . . -2.3(2) ?
C15 C16 C17 C18 . . . . 0.6(2) ?
C16 C17 C18 C19 . . . . 1.0(2) ?
C15 C14 C19 C18 . . . . -0.84(18) ?
C13 C14 C19 C18 . . . . -175.28(12) ?
C17 C18 C19 C14 . . . . -0.89(19) ?
O1 C13 N1 C1 . . . . -5.3(2) ?
C14 C13 N1 C1 . . . . 172.96(10) ?
O1 C13 N1 C7 . . . . 164.70(12) ?
C14 C13 N1 C7 . . . . -17.08(18) ?
C2 C1 N1 C13 . . . . 128.70(13) ?
C6 C1 N1 C13 . . . . -51.46(16) ?
C2 C1 N1 C7 . . . . -41.87(15) ?
C6 C1 N1 C7 . . . . 137.97(12) ?
C12 C7 N1 C13 . . . . -53.01(16) ?
C8 C7 N1 C13 . . . . 129.78(13) ?
C12 C7 N1 C1 . . . . 117.17(12) ?
C8 C7 N1 C1 . . . . -60.03(14) ?

loop_
_cod_related_entry_id
_cod_related_entry_database
_cod_related_entry_code
1 ChemSpider 91485
